data_7219038
loop_
_publ_author_name
'Zhang, Muwei'
'Bosch, Mathieu'
'Zhou, Hong-Cai'

_publ_section_title
;
 Pore-controlled formation of 0D metal complexes in anionic 3D
 metal--organic frameworks
;
_journal_issue 5
_journal_name_full CrystEngComm
_journal_page_first 996
_journal_paper_doi 10.1039/C4CE02261K
_journal_volume 17
_journal_year 2015
_chemical_formula_moiety 'C224 H128 Cd12 O64 Si8'
_chemical_formula_sum 'C224 H128 Cd12 O64 Si8'
_chemical_formula_weight 5416.78
_chemical_name_systematic PCN-518
_chemical_properties_physical Moisture-sensitive
_space_group_crystal_system monoclinic
_space_group_IT_number 15
_space_group_name_Hall '-C 2yc'
_space_group_name_H-M_alt 'C 1 2/c 1'
_symmetry_space_group_name_Hall '-C 2yc'
_symmetry_space_group_name_H-M 'C 1 2/c 1'
_atom_sites_solution_hydrogens geom
_atom_sites_solution_primary direct
_atom_sites_solution_secondary difmap
_audit_creation_date 2014-11-10
_audit_creation_method
;
Olex2 1.2
(compiled 2014.02.17 svn.r2891 for OlexSys, GUI svn.r4779)
;
_audit_update_record
;
2014-11-11 deposited with the CCDC.
2014-12-08 downloaded from the CCDC.
;
_cell_angle_alpha 90.00
_cell_angle_beta 119.200(2)
_cell_angle_gamma 90.00
_cell_formula_units_Z 1
_cell_length_a 26.567(5)
_cell_length_b 14.332(3)
_cell_length_c 25.354(7)
_cell_measurement_reflns_used 9862
_cell_measurement_temperature 110
_cell_measurement_theta_max 29.40
_cell_measurement_theta_min 2.73
_cell_volume 8427(3)
_computing_data_reduction 'SAINT v8.27A (Bruker, 2012)'
_computing_molecular_graphics 'Olex2 (Dolomanov et al., 2009)'
_computing_publication_material 'Olex2 (Dolomanov et al., 2009)'
_computing_structure_refinement 'XL (Sheldrick, 2008)'
_computing_structure_solution 'SHELXS-97 (Sheldrick, 2008)'
_diffrn_ambient_temperature 110.0
_diffrn_detector 'Bruker APEX2 area detector'
_diffrn_detector_area_resol_mean 7.9
_diffrn_detector_type 'CCD area detector'
_diffrn_measured_fraction_theta_full 0.998
_diffrn_measured_fraction_theta_max 0.998
_diffrn_measurement_device 'three-circle diffractometer'
_diffrn_measurement_device_type 'Bruker SMART APEX2 area detector'
_diffrn_measurement_method '\w and \f scans'
_diffrn_radiation_monochromator 'mirror optics'
_diffrn_radiation_probe x-ray
_diffrn_radiation_type MoK\a
_diffrn_radiation_wavelength 0.71073
_diffrn_reflns_av_R_equivalents 0.0000
_diffrn_reflns_av_unetI/netI 0.0278
_diffrn_reflns_limit_h_max 32
_diffrn_reflns_limit_h_min -36
_diffrn_reflns_limit_k_max 19
_diffrn_reflns_limit_k_min 0
_diffrn_reflns_limit_l_max 35
_diffrn_reflns_limit_l_min 0
_diffrn_reflns_number 11193
_diffrn_reflns_theta_full 27.00
_diffrn_reflns_theta_max 27.00
_diffrn_reflns_theta_min 1.76
_diffrn_source 'microfocus sealed X-ray tube'
_diffrn_source_type 'Incoatec I\ms'
_diffrn_standards_number 0
_exptl_absorpt_coefficient_mu 0.823
_exptl_absorpt_correction_T_max 0.7459
_exptl_absorpt_correction_T_min 0.6362
_exptl_absorpt_correction_type multi-scan
_exptl_absorpt_process_details
;
SADABS-2008/1 (Bruker,2008) was used for absorption correction.
wR2(int) was 0.0599 before and 0.0506 after correction.
The Ratio of minimum to maximum transmission is 0.8529.
The \l/2 correction factor is 0.0015.
;
_exptl_crystal_colour 'clear colourless'
_exptl_crystal_colour_lustre clear
_exptl_crystal_colour_primary colourless
_exptl_crystal_density_diffrn 1.067
_exptl_crystal_density_method 'not measured'
_exptl_crystal_description block
_exptl_crystal_F_000 2672
_exptl_crystal_recrystallization_method 'Solvothermal MOF Synthesis'
_exptl_crystal_size_max 0.2
_exptl_crystal_size_mid 0.2
_exptl_crystal_size_min 0.2
_refine_diff_density_max 0.542
_refine_diff_density_min -0.381
_refine_diff_density_rms 0.066
_refine_ls_extinction_method none
_refine_ls_goodness_of_fit_ref 1.059
_refine_ls_hydrogen_treatment constr
_refine_ls_matrix_type full
_refine_ls_number_parameters 349
_refine_ls_number_reflns 9196
_refine_ls_number_restraints 0
_refine_ls_restrained_S_all 1.059
_refine_ls_R_factor_all 0.0304
_refine_ls_R_factor_gt 0.0271
_refine_ls_shift/su_max 0.001
_refine_ls_shift/su_mean 0.000
_refine_ls_structure_factor_coef Fsqd
_refine_ls_weighting_details 'calc w=1/[\s^2^(Fo^2^)+(0.0345P)^2^+10.3528P] where P=(Fo^2^+2Fc^2^)/3'
_refine_ls_weighting_scheme calc
_refine_ls_wR_factor_gt 0.0754
_refine_ls_wR_factor_ref 0.0767
_reflns_number_gt 8220
_reflns_number_total 9196
_reflns_threshold_expression >2sigma(I)
_cod_data_source_file c4ce02261k2.cif
_cod_data_source_block c2c
_cod_depositor_comments 'Adding full bibliography for 7219037--7219199.cif.'
_cod_database_code 7219038
_olex2_refinement_description
;
1. Fixed Uiso
 At 1.2 times of:
  All C(H) groups
2.a Aromatic/amide H refined with riding coordinates:
 C18(H18), C19(H19), C21(H21), C25(H25), C26(H26), C31(H31), C32(H32),
 C38(H38), C40(H40), C42(H42), C3(H3), C9(H9), C10(H10), C12(H12), C13(H13),
 C2(H2)
;

loop_
_space_group_symop_id
_space_group_symop_operation_xyz
1 'x, y, z'
2 '-x, y, -z+1/2'
3 'x+1/2, y+1/2, z'
4 '-x+1/2, y+1/2, -z+1/2'
5 '-x, -y, -z'
6 'x, -y, z-1/2'
7 '-x+1/2, -y+1/2, -z'
8 'x+1/2, -y+1/2, z-1/2'

loop_
_atom_site_label
_atom_site_type_symbol
_atom_site_fract_x
_atom_site_fract_y
_atom_site_fract_z
_atom_site_U_iso_or_equiv
_atom_site_adp_type
_atom_site_occupancy
_atom_site_calc_flag
_atom_site_site_symmetry_order
_atom_site_refinement_flags_posn
_atom_site_refinement_flags_adp
_atom_site_refinement_flags_occupancy
Cd1 Cd 0.164831(6) 0.532942(10) 0.967198(7) 0.03517(6) Uani 1 d 1 . . .
Cd2 Cd 0.2500 0.7500 1.0000 0.02759(6) Uani 1 d 2 S T P
Si1 Si 0.43612(2) 0.53502(4) 0.85835(3) 0.03394(13) Uani 1 d 1 . . .
C5 C 0.48920(9) 0.43695(15) 0.89081(10) 0.0354(5) Uani 1 d 1 . . .
C6 C 0.38544(9) 0.53936(15) 0.88983(10) 0.0373(5) Uani 1 d 1 . . .
O8 O 0.22427(7) 0.62220(11) 0.93340(7) 0.0424(4) Uani 1 d 1 . . .
O9 O 0.29178(7) 0.35377(11) 0.57382(7) 0.0440(4) Uani 1 d 1 . . .
O10 O 0.66241(6) 0.22659(12) 0.99166(7) 0.0433(4) Uani 1 d 1 . . .
O12 O 0.23214(9) 0.46945(12) 0.94527(11) 0.0619(5) Uani 1 d 1 . . .
C14 C 0.47716(9) 0.64755(15) 0.87575(10) 0.0379(5) Uani 1 d 1 . . .
C15 C 0.31703(9) 0.45805(14) 0.65473(10) 0.0364(5) Uani 1 d 1 . . .
C16 C 0.29640(10) 0.54482(16) 0.91934(11) 0.0418(5) Uani 1 d 1 . . .
C18 C 0.37109(11) 0.46013(16) 0.91204(13) 0.0488(6) Uani 1 d 1 . . .
H18 H 0.3919 0.4038 0.9174 0.059 Uiso 1 calc 1 R . .
C19 C 0.31172(10) 0.62497(16) 0.89988(11) 0.0410(5) Uani 1 d 1 . . .
H19 H 0.2921 0.6819 0.8967 0.049 Uiso 1 calc 1 R . .
C20 C 0.27594(9) 0.42340(15) 0.59202(10) 0.0374(5) Uani 1 d 1 . . .
C21 C 0.54804(9) 0.45271(15) 0.92289(10) 0.0357(5) Uani 1 d 1 . . .
H21 H 0.5619 0.5151 0.9309 0.043 Uiso 1 calc 1 R . .
C25 C 0.35522(10) 0.62242(15) 0.88506(11) 0.0411(5) Uani 1 d 1 . . .
H25 H 0.3650 0.6777 0.8714 0.049 Uiso 1 calc 1 R . .
C26 C 0.41061(10) 0.4598(2) 0.74295(12) 0.0538(7) Uani 1 d 1 . . .
H26 H 0.4501 0.4426 0.7618 0.065 Uiso 1 calc 1 R . .
C28 C 0.39078(9) 0.51221(14) 0.77533(10) 0.0358(5) Uani 1 d 1 . . .
C31 C 0.33323(11) 0.54032(18) 0.74400(12) 0.0528(7) Uani 1 d 1 . . .
H31 H 0.3184 0.5780 0.7641 0.063 Uiso 1 calc 1 R . .
C32 C 0.32727(12) 0.46250(17) 0.92630(14) 0.0523(6) Uani 1 d 1 . . .
H32 H 0.3180 0.4078 0.9410 0.063 Uiso 1 calc 1 R . .
C33 C 0.24821(11) 0.54529(17) 0.93365(12) 0.0444(5) Uani 1 d 1 . . .
C38 C 0.29704(11) 0.51493(19) 0.68436(12) 0.0526(7) Uani 1 d 1 . . .
H38 H 0.2584 0.5368 0.6639 0.063 Uiso 1 calc 1 R . .
C40 C 0.37429(10) 0.4321(2) 0.68393(12) 0.0517(7) Uani 1 d 1 . . .
H40 H 0.3889 0.3950 0.6634 0.062 Uiso 1 calc 1 R . .
C42 C 0.47096(10) 0.34379(17) 0.88081(14) 0.0544(7) Uani 1 d 1 . . .
H42 H 0.4308 0.3305 0.8593 0.065 Uiso 1 calc 1 R . .
O1 O 0.22934(7) 0.46759(13) 0.56350(8) 0.0543(5) Uani 1 d 1 . . .
O2 O 0.59234(7) 0.13046(12) 0.93276(10) 0.0578(5) Uani 1 d 1 . . .
C3 C 0.58701(9) 0.38015(16) 0.94356(10) 0.0373(5) Uani 1 d 1 . . .
H3 H 0.6271 0.3932 0.9653 0.045 Uiso 1 calc 1 R . .
O4 O 0.61904(9) 0.90757(13) 0.98230(9) 0.0661(6) Uani 1 d 1 . . .
O5 O 0.59696(10) 0.92781(16) 0.88835(11) 0.0720(6) Uani 1 d 1 . . .
C1 C 0.56852(8) 0.28904(15) 0.93312(10) 0.0335(4) Uani 1 d 1 . . .
C7 C 0.55039(10) 0.80350(16) 0.90907(12) 0.0465(6) Uani 1 d 1 . . .
C8 C 0.61089(9) 0.21076(16) 0.95399(11) 0.0386(5) Uani 1 d 1 . . .
C9 C 0.50540(11) 0.67973(18) 0.93529(12) 0.0489(6) Uani 1 d 1 . . .
H9 H 0.4996 0.6484 0.9649 0.059 Uiso 1 calc 1 R . .
C10 C 0.54158(12) 0.75633(18) 0.95193(13) 0.0533(7) Uani 1 d 1 . . .
H10 H 0.5605 0.7769 0.9927 0.064 Uiso 1 calc 1 R . .
C11 C 0.59136(11) 0.88530(17) 0.92792(13) 0.0502(6) Uani 1 d 1 . . .
C12 C 0.50985(10) 0.27050(17) 0.90143(14) 0.0516(7) Uani 1 d 1 . . .
H12 H 0.4964 0.2079 0.8939 0.062 Uiso 1 calc 1 R . .
C13 C 0.48577(11) 0.69616(18) 0.83363(12) 0.0507(6) Uani 1 d 1 . . .
H13 H 0.4670 0.6757 0.7928 0.061 Uiso 1 calc 1 R . .
C2 C 0.52138(12) 0.77445(19) 0.84986(13) 0.0543(7) Uani 1 d 1 . . .
H2 H 0.5256 0.8079 0.8199 0.065 Uiso 1 calc 1 R . .

loop_
_atom_site_aniso_label
_atom_site_aniso_U_11
_atom_site_aniso_U_22
_atom_site_aniso_U_33
_atom_site_aniso_U_23
_atom_site_aniso_U_13
_atom_site_aniso_U_12
Cd1 0.02809(8) 0.02490(8) 0.04194(10) 0.00150(6) 0.00881(7) -0.00265(5)
Cd2 0.02301(10) 0.02048(10) 0.03286(11) 0.00622(7) 0.00861(8) -0.00060(7)
Si1 0.0240(3) 0.0276(3) 0.0391(3) -0.0122(2) 0.0067(2) -0.0033(2)
C5 0.0252(10) 0.0311(10) 0.0412(11) -0.0093(9) 0.0094(9) -0.0024(8)
C6 0.0293(10) 0.0345(11) 0.0397(11) -0.0122(9) 0.0101(9) -0.0027(8)
O8 0.0394(8) 0.0397(9) 0.0474(9) -0.0043(7) 0.0206(7) 0.0026(7)
O9 0.0332(8) 0.0407(9) 0.0457(9) -0.0214(7) 0.0097(7) -0.0011(7)
O10 0.0260(7) 0.0531(10) 0.0458(9) 0.0119(8) 0.0136(7) 0.0054(7)
O12 0.0606(12) 0.0366(10) 0.1023(16) -0.0030(10) 0.0506(12) -0.0039(8)
C14 0.0291(10) 0.0265(10) 0.0472(12) -0.0098(9) 0.0102(9) -0.0033(8)
C15 0.0303(10) 0.0278(10) 0.0410(12) -0.0100(9) 0.0095(9) -0.0015(8)
C16 0.0409(12) 0.0339(11) 0.0497(13) -0.0059(10) 0.0213(11) -0.0006(9)
C18 0.0487(14) 0.0308(12) 0.0661(16) -0.0014(11) 0.0273(13) 0.0059(10)
C19 0.0443(12) 0.0307(11) 0.0456(12) -0.0039(9) 0.0200(10) 0.0061(9)
C20 0.0315(10) 0.0318(11) 0.0396(11) -0.0094(9) 0.0102(9) -0.0008(8)
C21 0.0294(10) 0.0312(10) 0.0368(11) -0.0048(9) 0.0085(9) -0.0072(8)
C25 0.0464(13) 0.0286(11) 0.0471(13) -0.0051(9) 0.0220(11) 0.0009(9)
C26 0.0241(11) 0.0734(18) 0.0516(15) -0.0256(13) 0.0089(10) 0.0032(11)
C28 0.0276(10) 0.0274(10) 0.0417(12) -0.0132(9) 0.0086(9) -0.0041(8)
C31 0.0399(13) 0.0548(15) 0.0451(14) -0.0207(11) 0.0062(11) 0.0163(11)
C32 0.0572(16) 0.0312(12) 0.0744(18) -0.0002(11) 0.0368(14) 0.0014(11)
C33 0.0401(12) 0.0378(12) 0.0534(14) -0.0029(10) 0.0212(11) 0.0008(10)
C38 0.0348(12) 0.0568(15) 0.0457(14) -0.0156(12) 0.0036(10) 0.0164(11)
C40 0.0333(12) 0.0632(16) 0.0490(14) -0.0245(12) 0.0126(11) 0.0052(11)
C42 0.0220(10) 0.0337(12) 0.0845(19) -0.0168(12) 0.0079(11) -0.0044(9)
O1 0.0401(9) 0.0542(11) 0.0428(9) -0.0158(8) 0.0000(8) 0.0138(8)
O2 0.0335(9) 0.0383(9) 0.0855(14) 0.0008(9) 0.0165(9) 0.0024(7)
C3 0.0229(9) 0.0392(12) 0.0408(12) -0.0001(9) 0.0085(9) -0.0060(8)
O4 0.0676(13) 0.0460(11) 0.0587(12) -0.0094(9) 0.0105(10) -0.0311(10)
O5 0.0786(15) 0.0559(12) 0.0773(14) -0.0205(11) 0.0348(12) -0.0321(11)
C1 0.0249(10) 0.0319(11) 0.0400(11) 0.0008(9) 0.0129(9) 0.0012(8)
C7 0.0381(12) 0.0290(11) 0.0588(15) -0.0102(10) 0.0131(11) -0.0055(9)
C8 0.0304(11) 0.0366(12) 0.0484(13) 0.0093(10) 0.0190(10) 0.0019(9)
C9 0.0483(14) 0.0433(13) 0.0477(13) -0.0153(11) 0.0175(11) -0.0159(11)
C10 0.0514(15) 0.0431(14) 0.0516(15) -0.0224(11) 0.0143(12) -0.0176(11)
C11 0.0438(13) 0.0282(11) 0.0664(17) -0.0060(11) 0.0173(13) -0.0062(10)
C12 0.0255(11) 0.0305(11) 0.0832(19) -0.0080(12) 0.0142(11) -0.0019(9)
C13 0.0504(14) 0.0403(13) 0.0454(13) -0.0117(11) 0.0109(11) -0.0112(11)
C2 0.0569(16) 0.0395(13) 0.0550(15) -0.0042(11) 0.0182(13) -0.0147(12)

loop_
_atom_type_symbol
_atom_type_description
_atom_type_scat_dispersion_real
_atom_type_scat_dispersion_imag
_atom_type_scat_source
C C 0.0033 0.0016 'International Tables Vol C Tables 4.2.6.8 and 6.1.1.4'
H H 0.0000 0.0000 'International Tables Vol C Tables 4.2.6.8 and 6.1.1.4'
O O 0.0106 0.0060 'International Tables Vol C Tables 4.2.6.8 and 6.1.1.4'
Cd Cd -0.8075 1.2024 'International Tables Vol C Tables 4.2.6.8 and 6.1.1.4'
Si Si 0.0817 0.0704 'International Tables Vol C Tables 4.2.6.8 and 6.1.1.4'

loop_
_geom_angle_atom_site_label_1
_geom_angle_atom_site_label_2
_geom_angle_atom_site_label_3
_geom_angle
_geom_angle_site_symmetry_1
_geom_angle_site_symmetry_3
O8 Cd1 C33 27.62(6) . .
O8 Cd1 C11 137.53(8) . 3_445
O12 Cd1 O8 54.67(6) . .
O12 Cd1 C33 27.09(7) . .
O12 Cd1 O4 105.49(8) . 3_445
O12 Cd1 O5 84.78(8) . 3_445
O12 Cd1 C11 96.16(8) . 3_445
O1 Cd1 O8 95.89(6) 6_566 .
O1 Cd1 O12 89.45(8) 6_566 .
O1 Cd1 C33 91.99(8) 6_566 .
O1 Cd1 O4 90.08(7) 6_566 3_445
O1 Cd1 O5 140.37(7) 6_566 3_445
O1 Cd1 C11 115.88(8) 6_566 3_445
O2 Cd1 O8 96.73(7) 3_455 .
O2 Cd1 O12 142.39(8) 3_455 .
O2 Cd1 C33 121.52(8) 3_455 .
O2 Cd1 O1 120.26(8) 3_455 6_566
O2 Cd1 O4 97.54(8) 3_455 3_445
O2 Cd1 O5 85.01(8) 3_455 3_445
O2 Cd1 C11 90.93(7) 3_455 3_445
O4 Cd1 O8 159.04(7) 3_445 .
O4 Cd1 C33 132.42(8) 3_445 .
O4 Cd1 O5 54.40(8) 3_445 3_445
O4 Cd1 C11 27.19(8) 3_445 3_445
O5 Cd1 O8 111.93(7) 3_445 .
O5 Cd1 C33 99.85(8) 3_445 .
O5 Cd1 C11 27.22(8) 3_445 3_445
C11 Cd1 C33 118.80(8) 3_445 .
O8 Cd2 O8 180.00(9) 7_567 .
O9 Cd2 O8 93.77(6) 6_566 7_567
O9 Cd2 O8 86.23(6) 4_556 7_567
O9 Cd2 O8 86.23(6) 6_566 .
O9 Cd2 O8 93.77(6) 4_556 .
O9 Cd2 O9 180.00(8) 6_566 4_556
O9 Cd2 O10 92.75(6) 4_556 5_667
O9 Cd2 O10 87.25(6) 6_566 5_667
O9 Cd2 O10 87.25(6) 4_556 3_455
O9 Cd2 O10 92.75(6) 6_566 3_455
O10 Cd2 O8 96.20(6) 5_667 .
O10 Cd2 O8 83.80(6) 3_455 .
O10 Cd2 O8 96.20(6) 3_455 7_567
O10 Cd2 O8 83.80(6) 5_667 7_567
O10 Cd2 O10 180.0 5_667 3_455
C5 Si1 C14 108.38(10) . .
C5 Si1 C28 107.21(10) . .
C6 Si1 C5 112.44(11) . .
C6 Si1 C14 109.15(10) . .
C6 Si1 C28 106.43(10) . .
C28 Si1 C14 113.29(11) . .
C21 C5 Si1 121.88(17) . .
C21 C5 C42 117.0(2) . .
C42 C5 Si1 121.06(16) . .
C18 C6 Si1 122.56(17) . .
C18 C6 C25 117.7(2) . .
C25 C6 Si1 119.37(18) . .
Cd2 O8 Cd1 99.44(6) . .
C33 O8 Cd1 87.27(14) . .
C33 O8 Cd2 134.54(16) . .
C20 O9 Cd2 136.37(14) . 4_546
C8 O10 Cd2 142.52(16) . 3_545
C33 O12 Cd1 96.18(15) . .
C9 C14 Si1 118.85(19) . .
C13 C14 Si1 123.20(17) . .
C13 C14 C9 117.6(2) . .
C38 C15 C20 119.8(2) . .
C38 C15 C40 119.0(2) . .
C40 C15 C20 121.3(2) . .
C19 C16 C32 119.2(2) . .
C19 C16 C33 121.2(2) . .
C32 C16 C33 119.6(2) . .
C32 C18 C6 121.1(2) . .
C25 C19 C16 120.3(2) . .
O9 C20 C15 116.72(19) . .
O9 C20 O1 127.0(2) . .
O1 C20 C15 116.33(19) . .
C3 C21 C5 121.6(2) . .
C19 C25 C6 121.2(2) . .
C40 C26 C28 121.8(2) . .
C26 C28 Si1 122.39(17) . .
C26 C28 C31 116.4(2) . .
C31 C28 Si1 120.95(17) . .
C38 C31 C28 121.9(2) . .
C18 C32 C16 120.4(2) . .
O8 C33 Cd1 65.11(13) . .
O8 C33 C16 119.3(2) . .
O12 C33 Cd1 56.74(13) . .
O12 C33 O8 121.7(2) . .
O12 C33 C16 119.0(2) . .
C16 C33 Cd1 174.71(18) . .
C15 C38 C31 120.2(2) . .
C15 C40 C26 120.5(2) . .
C12 C42 C5 121.8(2) . .
C20 O1 Cd1 130.77(15) . 6_565
C8 O2 Cd1 109.11(14) . 3_545
C1 C3 C21 120.81(19) . .
C11 O4 Cd1 95.18(17) . 3
C11 O5 Cd1 88.46(16) . 3
C3 C1 C8 120.62(19) . .
C3 C1 C12 119.2(2) . .
C12 C1 C8 120.1(2) . .
C10 C7 C11 120.0(2) . .
C2 C7 C10 119.1(2) . .
C2 C7 C11 120.9(3) . .
O10 C8 O2 123.0(2) . .
O10 C8 C1 119.4(2) . .
O2 C8 C1 117.64(19) . .
C10 C9 C14 121.3(3) . .
C9 C10 C7 120.2(2) . .
O4 C11 Cd1 57.62(13) . 3
O4 C11 C7 119.6(3) . .
O5 C11 Cd1 64.32(14) . 3
O5 C11 O4 121.9(2) . .
O5 C11 C7 118.5(2) . .
C7 C11 Cd1 177.1(2) . 3
C42 C12 C1 119.6(2) . .
C14 C13 C2 121.4(2) . .
C7 C2 C13 120.3(3) . .

loop_
_geom_bond_atom_site_label_1
_geom_bond_atom_site_label_2
_geom_bond_distance
_geom_bond_site_symmetry_2
Cd1 O8 2.4869(17) .
Cd1 O12 2.3032(19) .
Cd1 C33 2.739(3) .
Cd1 O1 2.1945(17) 6_566
Cd1 O2 2.1872(17) 3_455
Cd1 O4 2.3041(19) 3_445
Cd1 O5 2.450(2) 3_445
Cd1 C11 2.717(2) 3_445
Cd2 O8 2.3551(16) 7_567
Cd2 O8 2.3552(16) .
Cd2 O9 2.2181(15) 6_566
Cd2 O9 2.2181(15) 4_556
Cd2 O10 2.2566(16) 5_667
Cd2 O10 2.2566(16) 3_455
Si1 C5 1.873(2) .
Si1 C6 1.871(2) .
Si1 C14 1.875(2) .
Si1 C28 1.875(2) .
C5 C21 1.384(3) .
C5 C42 1.401(3) .
C6 C18 1.400(3) .
C6 C25 1.408(3) .
O8 C33 1.271(3) .
O9 Cd2 2.2181(15) 4_546
O9 C20 1.255(3) .
O10 Cd2 2.2565(16) 3_545
O10 C8 1.250(3) .
O12 C33 1.254(3) .
C14 C9 1.396(3) .
C14 C13 1.384(4) .
C15 C20 1.507(3) .
C15 C38 1.378(3) .
C15 C40 1.379(3) .
C16 C19 1.387(3) .
C16 C32 1.398(3) .
C16 C33 1.491(3) .
C18 C32 1.378(4) .
C19 C25 1.379(3) .
C20 O1 1.258(3) .
C21 C3 1.378(3) .
C26 C28 1.392(3) .
C26 C40 1.385(3) .
C28 C31 1.395(3) .
C31 C38 1.387(3) .
C42 C12 1.384(3) .
O1 Cd1 2.1945(17) 6_565
O2 Cd1 2.1872(17) 3_545
O2 C8 1.264(3) .
C3 C1 1.375(3) .
O4 Cd1 2.3042(19) 3
O4 C11 1.247(3) .
O5 Cd1 2.450(2) 3
O5 C11 1.243(4) .
C1 C8 1.491(3) .
C1 C12 1.387(3) .
C7 C10 1.393(4) .
C7 C11 1.510(3) .
C7 C2 1.375(4) .
C9 C10 1.383(3) .
C11 Cd1 2.717(2) 3
C13 C2 1.394(3) .

loop_
_geom_torsion_atom_site_label_1
_geom_torsion_atom_site_label_2
_geom_torsion_atom_site_label_3
_geom_torsion_atom_site_label_4
_geom_torsion
_geom_torsion_site_symmetry_1
_geom_torsion_site_symmetry_4
Cd1 O8 C33 O12 3.7(3) . .
Cd1 O8 C33 C16 -176.7(2) . .
Cd1 O12 C33 O8 -4.0(3) . .
Cd1 O12 C33 C16 176.4(2) . .
Cd1 O2 C8 O10 -4.2(3) 3_545 .
Cd1 O2 C8 C1 176.52(16) 3_545 .
Cd1 O4 C11 O5 2.1(3) 3 .
Cd1 O4 C11 C7 -178.8(2) 3 .
Cd1 O5 C11 O4 -2.0(3) 3 .
Cd1 O5 C11 C7 179.0(2) 3 .
Cd2 O8 C33 Cd1 100.57(18) . .
Cd2 O8 C33 O12 104.3(3) . .
Cd2 O8 C33 C16 -76.2(3) . .
Cd2 O9 C20 C15 163.92(17) 4_546 .
Cd2 O9 C20 O1 -16.1(4) 4_546 .
Cd2 O10 C8 O2 80.2(3) 3_545 .
Cd2 O10 C8 C1 -100.6(3) 3_545 .
Si1 C5 C21 C3 -176.08(18) . .
Si1 C5 C42 C12 176.1(2) . .
Si1 C6 C18 C32 -170.0(2) . .
Si1 C6 C25 C19 170.84(18) . .
Si1 C14 C9 C10 172.6(2) . .
Si1 C14 C13 C2 -173.4(2) . .
Si1 C28 C31 C38 -172.4(2) . .
C5 Si1 C6 C18 -26.7(2) . .
C5 Si1 C6 C25 160.79(17) . .
C5 Si1 C14 C9 -70.9(2) . .
C5 Si1 C14 C13 102.5(2) . .
C5 Si1 C28 C26 -26.1(2) . .
C5 Si1 C28 C31 148.1(2) . .
C5 C21 C3 C1 -0.3(4) . .
C5 C42 C12 C1 0.3(5) . .
C6 Si1 C5 C21 -119.3(2) . .
C6 Si1 C5 C42 64.1(2) . .
C6 Si1 C14 C9 51.8(2) . .
C6 Si1 C14 C13 -134.8(2) . .
C6 Si1 C28 C26 -146.6(2) . .
C6 Si1 C28 C31 27.6(2) . .
C6 C18 C32 C16 -0.6(4) . .
O8 Cd1 O12 C33 2.15(15) . .
O8 Cd1 C33 O12 -176.2(3) . .
O8 Cd1 C33 C16 147(2) . .
O8 Cd2 O8 Cd1 -70(12) 7_567 .
O8 Cd2 O8 C33 -166(12) 7_567 .
O9 Cd2 O8 Cd1 60.52(6) 6_566 .
O9 Cd2 O8 Cd1 -119.48(6) 4_556 .
O9 Cd2 O8 C33 -35.0(2) 6_566 .
O9 Cd2 O8 C33 145.0(2) 4_556 .
O9 C20 O1 Cd1 -15.0(4) . 6_565
O10 Cd2 O8 Cd1 147.34(6) 5_667 .
O10 Cd2 O8 Cd1 -32.66(6) 3_455 .
O10 Cd2 O8 C33 51.8(2) 5_667 .
O10 Cd2 O8 C33 -128.2(2) 3_455 .
O12 Cd1 O8 Cd2 -136.85(10) . .
O12 Cd1 O8 C33 -2.12(15) . .
O12 Cd1 C33 O8 176.2(3) . .
O12 Cd1 C33 C16 -36.5(18) . .
C14 Si1 C5 C21 1.5(2) . .
C14 Si1 C5 C42 -175.1(2) . .
C14 Si1 C6 C18 -147.0(2) . .
C14 Si1 C6 C25 40.5(2) . .
C14 Si1 C28 C26 93.5(2) . .
C14 Si1 C28 C31 -92.3(2) . .
C14 C9 C10 C7 0.3(4) . .
C14 C13 C2 C7 2.1(4) . .
C15 C20 O1 Cd1 164.98(16) . 6_565
C16 C19 C25 C6 -0.7(4) . .
C18 C6 C25 C19 -2.1(3) . .
C19 C16 C32 C18 -2.2(4) . .
C19 C16 C33 Cd1 -152.4(18) . .
C19 C16 C33 O8 -6.6(4) . .
C19 C16 C33 O12 173.0(2) . .
C20 C15 C38 C31 174.2(3) . .
C20 C15 C40 C26 -175.9(3) . .
C21 C5 C42 C12 -0.7(4) . .
C21 C3 C1 C8 178.2(2) . .
C21 C3 C1 C12 -0.1(4) . .
C25 C6 C18 C32 2.7(4) . .
C26 C28 C31 C38 2.1(4) . .
C28 Si1 C5 C21 124.1(2) . .
C28 Si1 C5 C42 -52.5(2) . .
C28 Si1 C6 C18 90.4(2) . .
C28 Si1 C6 C25 -82.11(19) . .
C28 Si1 C14 C9 170.21(18) . .
C28 Si1 C14 C13 -16.4(2) . .
C28 C26 C40 C15 1.7(5) . .
C28 C31 C38 C15 1.9(5) . .
C32 C16 C19 C25 2.8(4) . .
C32 C16 C33 Cd1 27(2) . .
C32 C16 C33 O8 172.6(2) . .
C32 C16 C33 O12 -7.8(4) . .
C33 Cd1 O8 Cd2 -134.74(16) . .
C33 C16 C19 C25 -178.0(2) . .
C33 C16 C32 C18 178.6(3) . .
C38 C15 C20 O9 -161.4(2) . .
C38 C15 C20 O1 18.7(4) . .
C38 C15 C40 C26 2.5(4) . .
C40 C15 C20 O9 17.0(4) . .
C40 C15 C20 O1 -163.0(3) . .
C40 C15 C38 C31 -4.2(4) . .
C40 C26 C28 Si1 170.5(2) . .
C40 C26 C28 C31 -3.9(4) . .
C42 C5 C21 C3 0.7(4) . .
O1 Cd1 O8 Cd2 -51.73(7) 6_566 .
O1 Cd1 O8 C33 83.01(15) 6_566 .
O1 Cd1 O12 C33 -95.47(17) 6_566 .
O1 Cd1 C33 O8 -98.91(14) 6_566 .
O1 Cd1 C33 O12 84.88(18) 6_566 .
O1 Cd1 C33 C16 48.4(19) 6_566 .
O2 Cd1 O8 Cd2 69.76(7) 3_455 .
O2 Cd1 O8 C33 -155.50(15) 3_455 .
O2 Cd1 O12 C33 49.0(2) 3_455 .
O2 Cd1 C33 O8 28.89(17) 3_455 .
O2 Cd1 C33 O12 -147.32(17) 3_455 .
O2 Cd1 C33 C16 176.2(19) 3_455 .
C3 C1 C8 O10 15.0(3) . .
C3 C1 C8 O2 -165.7(2) . .
C3 C1 C12 C42 0.1(4) . .
O4 Cd1 O8 Cd2 -157.60(15) 3_445 .
O4 Cd1 O8 C33 -22.9(2) 3_445 .
O4 Cd1 O12 C33 174.60(17) 3_445 .
O4 Cd1 C33 O8 169.15(12) 3_445 .
O4 Cd1 C33 O12 -7.1(2) 3_445 .
O4 Cd1 C33 C16 -43.5(19) 3_445 .
O5 Cd1 O8 Cd2 157.07(7) 3_445 .
O5 Cd1 O8 C33 -68.19(16) 3_445 .
O5 Cd1 O12 C33 123.79(18) 3_445 .
O5 Cd1 C33 O8 119.06(14) 3_445 .
O5 Cd1 C33 O12 -57.15(18) 3_445 .
O5 Cd1 C33 C16 -93.6(19) 3_445 .
C8 C1 C12 C42 -178.2(3) . .
C9 C14 C13 C2 0.1(4) . .
C10 C7 C11 Cd1 -16(4) . 3
C10 C7 C11 O4 3.2(4) . .
C10 C7 C11 O5 -177.8(3) . .
C10 C7 C2 C13 -3.0(4) . .
C11 Cd1 O8 Cd2 168.56(8) 3_445 .
C11 Cd1 O8 C33 -56.70(17) 3_445 .
C11 Cd1 O12 C33 148.55(17) 3_445 .
C11 Cd1 C33 O8 139.91(13) 3_445 .
C11 Cd1 C33 O12 -36.3(2) 3_445 .
C11 Cd1 C33 C16 -72.8(19) 3_445 .
C11 C7 C10 C9 -178.1(2) . .
C11 C7 C2 C13 177.0(3) . .
C12 C1 C8 O10 -166.8(2) . .
C12 C1 C8 O2 12.5(4) . .
C13 C14 C9 C10 -1.2(4) . .
C2 C7 C10 C9 1.9(4) . .
C2 C7 C11 Cd1 164(3) . 3
C2 C7 C11 O4 -176.8(3) . .
C2 C7 C11 O5 2.2(4) . .

loop_
_smtbx_masks_void_nr
_smtbx_masks_void_average_x
_smtbx_masks_void_average_y
_smtbx_masks_void_average_z
_smtbx_masks_void_volume
_smtbx_masks_void_count_electrons
1 -0.299 -0.791 -0.602 4250.2 153.1
